data_7155496
loop_
_publ_author_name
'Gopalaiah, Kovuru'
'Saini, Anupama'
'Chandrudu, Sankala Naga'
'Rao, Devarapalli Chenna'
'Yadav, Harsh'
'Kumar, Binay'

_publ_section_title
;
 Copper-catalyzed aerobic oxidative coupling of o-phenylenediamines with
 2-aryl/heteroarylethylamines: direct access to construct quinoxalines.
;
_journal_issue 10
_journal_name_full 'Organic &amp; biomolecular chemistry'
_journal_page_first 2259
_journal_page_last 2268
_journal_paper_doi 10.1039/c7ob00122c
_journal_volume 15
_journal_year 2017
_chemical_formula_moiety 'C14 H9 Cl N2'
_chemical_formula_sum 'C14 H9 Cl N2'
_chemical_formula_weight 240.68
_space_group_crystal_system monoclinic
_space_group_IT_number 4
_space_group_name_Hall 'P 2yb'
_space_group_name_H-M_alt 'P 1 21 1'
_symmetry_space_group_name_Hall 'P 2yb'
_symmetry_space_group_name_H-M 'P 1 21 1'
_atom_sites_solution_hydrogens geom
_atom_sites_solution_primary direct
_audit_creation_date 2016-08-01
_audit_creation_method
;
Olex2 1.2
(compiled 2016.02.19 svn.r3266 for OlexSys, GUI svn.r5155)
;
_audit_update_record
;
2017-02-17 deposited with the CCDC.
2017-02-17 downloaded from the CCDC.
;
_cell_angle_alpha 90
_cell_angle_beta 103.477(13)
_cell_angle_gamma 90
_cell_formula_units_Z 2
_cell_length_a 9.5475(13)
_cell_length_b 4.7592(5)
_cell_length_c 12.4973(18)
_cell_measurement_reflns_used 1851
_cell_measurement_temperature 293(2)
_cell_measurement_theta_max 26.5690
_cell_measurement_theta_min 4.3090
_cell_volume 552.22(13)
_computing_molecular_graphics 'Olex2 (Dolomanov et al., 2009)'
_computing_publication_material 'Olex2 (Dolomanov et al., 2009)'
_computing_structure_refinement 'ShelXL (Sheldrick, 2015)'
_computing_structure_solution 'ShelXT (Sheldrick, 2015)'
_diffrn_ambient_temperature 293(2)
_diffrn_measured_fraction_theta_full 0.997
_diffrn_measured_fraction_theta_max 0.915
_diffrn_measurement_device_type 'Xcalibur, Sapphire3'
_diffrn_radiation_type MoK\a
_diffrn_radiation_wavelength 0.71073
_diffrn_reflns_av_R_equivalents 0.0362
_diffrn_reflns_av_unetI/netI 0.0468
_diffrn_reflns_Laue_measured_fraction_full 0.997
_diffrn_reflns_Laue_measured_fraction_max 0.915
_diffrn_reflns_limit_h_max 12
_diffrn_reflns_limit_h_min -12
_diffrn_reflns_limit_k_max 6
_diffrn_reflns_limit_k_min -6
_diffrn_reflns_limit_l_max 16
_diffrn_reflns_limit_l_min -17
_diffrn_reflns_number 7467
_diffrn_reflns_point_group_measured_fraction_full 0.998
_diffrn_reflns_point_group_measured_fraction_max 0.868
_diffrn_reflns_theta_full 25.242
_diffrn_reflns_theta_max 29.382
_diffrn_reflns_theta_min 3.056
_diffrn_source 'Enhance (Mo) X-ray Source'
_exptl_absorpt_coefficient_mu 0.320
_exptl_absorpt_correction_T_max 1.00000
_exptl_absorpt_correction_T_min 0.45484
_exptl_absorpt_correction_type multi-scan
_exptl_absorpt_process_details
;
CrysAlisPro, Agilent Technologies,
Version 1.171.36.32 (release 02-08-2013 CrysAlis171 .NET)
(compiled Aug  2 2013,16:46:58)
Empirical absorption correction using spherical harmonics,
 implemented in SCALE3 ABSPACK scaling algorithm.
;
_exptl_crystal_density_diffrn 1.447
_exptl_crystal_description Block
_exptl_crystal_F_000 248
_exptl_crystal_size_max 0.5
_exptl_crystal_size_mid 0.5
_exptl_crystal_size_min 0.5
_refine_diff_density_max 0.169
_refine_diff_density_min -0.212
_refine_diff_density_rms 0.044
_refine_ls_abs_structure_details
;
 Flack x determined using 691 quotients [(I+)-(I-)]/[(I+)+(I-)]
 (Parsons, Flack and Wagner, Acta Cryst. B69 (2013) 249-259).
;
_refine_ls_abs_structure_Flack 0.15(5)
_refine_ls_extinction_method none
_refine_ls_goodness_of_fit_ref 1.010
_refine_ls_hydrogen_treatment constr
_refine_ls_matrix_type full
_refine_ls_number_parameters 154
_refine_ls_number_reflns 2654
_refine_ls_number_restraints 1
_refine_ls_restrained_S_all 1.010
_refine_ls_R_factor_all 0.0629
_refine_ls_R_factor_gt 0.0454
_refine_ls_shift/su_max 0.000
_refine_ls_shift/su_mean 0.000
_refine_ls_structure_factor_coef Fsqd
_refine_ls_weighting_details 'w=1/[\s^2^(Fo^2^)+(0.0500P)^2^] where P=(Fo^2^+2Fc^2^)/3'
_refine_ls_weighting_scheme calc
_refine_ls_wR_factor_gt 0.0953
_refine_ls_wR_factor_ref 0.1085
_reflns_Friedel_coverage 0.705
_reflns_Friedel_fraction_full 1.000
_reflns_Friedel_fraction_max 0.810
_reflns_number_gt 2104
_reflns_number_total 2654
_reflns_threshold_expression 'I > 2\s(I)'
_cod_data_source_file c7ob00122c2.cif
_cod_data_source_block 6Chloro2phenylquinoxaline
_cod_depositor_comments 'Adding full bibliography for 7155495--7155499.cif.'
_cod_original_cell_volume 552.23(13)
_cod_database_code 7155496
_publcif_datablock.id {39397030-960b-41f4-8b02-6294d4687151}

_shelx_space_group_comment
;
The symmetry employed for this shelxl refinement is uniquely defined
by the following loop, which should always be used as a source of
symmetry information in preference to the above space-group names.
They are only intended as comments.
;

loop_
_space_group_symop_operation_xyz
'x, y, z'
'-x, y+1/2, -z'

loop_
_atom_site_label
_atom_site_type_symbol
_atom_site_fract_x
_atom_site_fract_y
_atom_site_fract_z
_atom_site_U_iso_or_equiv
_atom_site_adp_type
_atom_site_occupancy
_atom_site_site_symmetry_order
_atom_site_calc_flag
_atom_site_refinement_flags_posn
Cl1 Cl 0.90425(8) 1.2900(3) 0.39245(7) 0.0566(3) Uani 1 1 d .
N1 N 0.4472(2) 0.4382(5) 0.30673(18) 0.0322(6) Uani 1 1 d .
N2 N 0.5816(3) 0.5969(6) 0.13779(19) 0.0412(7) Uani 1 1 d .
C9 C 0.6216(3) 0.7162(6) 0.2402(2) 0.0323(7) Uani 1 1 d .
C14 C 0.5536(3) 0.6352(7) 0.3242(2) 0.0315(6) Uani 1 1 d .
C7 C 0.4092(3) 0.3247(7) 0.2086(2) 0.0320(7) Uani 1 1 d .
C10 C 0.7307(3) 0.9213(7) 0.2614(2) 0.0388(7) Uani 1 1 d .
H10 H 0.7756 0.9766 0.2063 0.047 Uiso 1 1 calc R
C6 C 0.2934(3) 0.1111(6) 0.1878(2) 0.0338(6) Uani 1 1 d .
C11 C 0.7697(3) 1.0378(6) 0.3632(3) 0.0375(7) Uani 1 1 d .
C12 C 0.7030(3) 0.9595(7) 0.4477(2) 0.0409(7) Uani 1 1 d .
H12 H 0.7313 1.0420 0.5168 0.049 Uiso 1 1 calc R
C1 C 0.2243(3) 0.0441(7) 0.2715(3) 0.0427(8) Uani 1 1 d .
H1 H 0.2516 0.1345 0.3392 0.051 Uiso 1 1 calc R
C5 C 0.2483(3) -0.0263(7) 0.0878(2) 0.0435(8) Uani 1 1 d .
H5 H 0.2921 0.0153 0.0305 0.052 Uiso 1 1 calc R
C8 C 0.4791(3) 0.4098(7) 0.1241(2) 0.0405(8) Uani 1 1 d .
H8 H 0.4495 0.3265 0.0552 0.049 Uiso 1 1 calc R
C13 C 0.5976(3) 0.7639(8) 0.4282(2) 0.0392(8) Uani 1 1 d .
H13 H 0.5534 0.7133 0.4842 0.047 Uiso 1 1 calc R
C2 C 0.1165(3) -0.1537(8) 0.2552(3) 0.0494(9) Uani 1 1 d .
H2 H 0.0723 -0.1968 0.3121 0.059 Uiso 1 1 calc R
C4 C 0.1398(3) -0.2233(10) 0.0719(3) 0.0510(8) Uani 1 1 d .
H4 H 0.1111 -0.3131 0.0042 0.061 Uiso 1 1 calc R
C3 C 0.0734(3) -0.2883(7) 0.1557(3) 0.0507(10) Uani 1 1 d .
H3 H 0.0003 -0.4218 0.1449 0.061 Uiso 1 1 calc R

loop_
_atom_site_aniso_label
_atom_site_aniso_U_11
_atom_site_aniso_U_22
_atom_site_aniso_U_33
_atom_site_aniso_U_23
_atom_site_aniso_U_13
_atom_site_aniso_U_12
Cl1 0.0444(4) 0.0439(5) 0.0785(6) -0.0009(5) 0.0084(4) -0.0088(4)
N1 0.0334(12) 0.0341(14) 0.0291(13) 0.0015(11) 0.0078(9) 0.0022(11)
N2 0.0428(14) 0.0507(18) 0.0310(13) 0.0026(13) 0.0108(10) -0.0008(14)
C9 0.0313(14) 0.0341(19) 0.0317(15) 0.0044(12) 0.0080(11) 0.0055(12)
C14 0.0334(14) 0.0319(16) 0.0300(15) 0.0045(13) 0.0092(11) 0.0036(13)
C7 0.0322(13) 0.0335(19) 0.0295(14) 0.0041(14) 0.0059(10) 0.0051(14)
C10 0.0353(15) 0.0417(18) 0.0415(17) 0.0100(15) 0.0134(13) 0.0026(15)
C6 0.0323(14) 0.0319(16) 0.0365(15) 0.0016(14) 0.0066(11) 0.0063(13)
C11 0.0293(14) 0.0314(17) 0.0495(19) 0.0037(14) 0.0044(13) 0.0023(13)
C12 0.0421(17) 0.0419(19) 0.0376(17) -0.0047(15) 0.0072(13) -0.0007(15)
C1 0.0399(17) 0.047(2) 0.0412(17) -0.0026(15) 0.0098(13) -0.0020(15)
C5 0.0487(19) 0.044(2) 0.0367(17) -0.0027(16) 0.0077(14) 0.0009(17)
C8 0.0427(16) 0.048(2) 0.0301(16) -0.0024(14) 0.0077(12) -0.0021(16)
C13 0.0412(15) 0.044(2) 0.0339(15) 0.0006(16) 0.0123(12) -0.0020(17)
C2 0.0412(17) 0.050(2) 0.059(2) 0.0062(18) 0.0146(15) -0.0018(17)
C4 0.0512(18) 0.047(2) 0.0487(19) -0.0078(18) -0.0011(15) -0.003(2)
C3 0.0395(17) 0.044(2) 0.063(2) 0.0004(17) 0.0004(15) -0.0050(15)

loop_
_atom_type_symbol
_atom_type_description
_atom_type_scat_dispersion_real
_atom_type_scat_dispersion_imag
_atom_type_scat_source
C C 0.0033 0.0016 'International Tables Vol C Tables 4.2.6.8 and 6.1.1.4'
H H 0.0000 0.0000 'International Tables Vol C Tables 4.2.6.8 and 6.1.1.4'
N N 0.0061 0.0033 'International Tables Vol C Tables 4.2.6.8 and 6.1.1.4'
O O 0.0106 0.0060 'International Tables Vol C Tables 4.2.6.8 and 6.1.1.4'
Cl Cl 0.1484 0.1585 'International Tables Vol C Tables 4.2.6.8 and 6.1.1.4'

loop_
_geom_angle_atom_site_label_1
_geom_angle_atom_site_label_2
_geom_angle_atom_site_label_3
_geom_angle
C7 N1 C14 117.8(2)
C8 N2 C9 116.3(2)
N2 C9 C14 120.3(3)
N2 C9 C10 119.8(2)
C10 C9 C14 119.9(3)
N1 C14 C9 121.6(3)
N1 C14 C13 119.8(2)
C13 C14 C9 118.5(3)
N1 C7 C6 118.7(2)
N1 C7 C8 119.9(3)
C8 C7 C6 121.4(3)
C9 C10 H10 120.4
C11 C10 C9 119.3(3)
C11 C10 H10 120.4
C1 C6 C7 119.3(3)
C5 C6 C7 123.0(3)
C5 C6 C1 117.7(3)
C10 C11 Cl1 120.5(2)
C10 C11 C12 121.5(3)
C12 C11 Cl1 118.0(2)
C11 C12 H12 120.1
C13 C12 C11 119.7(3)
C13 C12 H12 120.1
C6 C1 H1 119.6
C2 C1 C6 120.9(3)
C2 C1 H1 119.6
C6 C5 H5 119.5
C4 C5 C6 121.0(3)
C4 C5 H5 119.5
N2 C8 C7 124.0(3)
N2 C8 H8 118.0
C7 C8 H8 118.0
C14 C13 H13 119.5
C12 C13 C14 121.0(3)
C12 C13 H13 119.5
C1 C2 H2 119.7
C1 C2 C3 120.6(3)
C3 C2 H2 119.7
C5 C4 H4 119.8
C5 C4 C3 120.5(3)
C3 C4 H4 119.8
C2 C3 C4 119.3(3)
C2 C3 H3 120.4
C4 C3 H3 120.4

loop_
_geom_bond_atom_site_label_1
_geom_bond_atom_site_label_2
_geom_bond_distance
Cl1 C11 1.734(3)
N1 C14 1.363(4)
N1 C7 1.311(3)
N2 C9 1.370(3)
N2 C8 1.305(4)
C9 C14 1.411(4)
C9 C10 1.407(4)
C14 C13 1.409(4)
C7 C6 1.479(4)
C7 C8 1.433(4)
C10 H10 0.9300
C10 C11 1.358(4)
C6 C1 1.398(4)
C6 C5 1.387(4)
C11 C12 1.404(4)
C12 H12 0.9300
C12 C13 1.350(5)
C1 H1 0.9300
C1 C2 1.374(4)
C5 H5 0.9300
C5 C4 1.377(5)
C8 H8 0.9300
C13 H13 0.9300
C2 H2 0.9300
C2 C3 1.375(5)
C4 H4 0.9300
C4 C3 1.379(5)
C3 H3 0.9300
